data_1527809
loop_
_publ_author_name
'Meyer, G.'
'Hoppe, R.'

_publ_section_title
;
 Ueber Oxoniobate(V): Die Kristallstruktur von Cs Nb O3
;
_journal_name_full 'Zeitschrift fuer Anorganische und Allgemeine Chemie'
_journal_page_first 75
_journal_page_last 86
_journal_volume 436
_journal_year 1977
_chemical_formula_sum 'Cs Nb O3'
_space_group_IT_number 14
_symmetry_space_group_name_Hall '-P 2ybc'
_symmetry_space_group_name_H-M 'P 1 21/c 1'
_cell_angle_alpha 90
_cell_angle_beta 93.3
_cell_angle_gamma 90
_cell_formula_units_Z 8
_cell_length_a 5.148
_cell_length_b 15.89
_cell_length_c 9.143
_cell_volume 746.673
_citation_journal_id_ASTM ZAACAB
_cod_data_source_file Meyer_ZAACAB_1977_735.cif
_cod_data_source_block Cs1Nb1O3
_cod_original_cell_volume 746.6729
_cod_original_formula_sum 'Cs1 Nb1 O3'
_cod_database_code 1527809

loop_
_symmetry_equiv_pos_as_xyz
x,y,z
-x,y+1/2,-z+1/2
-x,-y,-z
x,-y-1/2,z-1/2

loop_
_atom_site_label
_atom_site_type_symbol
_atom_site_fract_x
_atom_site_fract_y
_atom_site_fract_z
_atom_site_occupancy
_atom_site_U_iso_or_equiv
Cs2 Cs+1 0.1145 0.8927 0.4854 1 0.0
O2 O-2 0.405 0.045 0.649 1 0.0
Nb1 Nb+5 0.0424 0.8963 0.9458 1 0.0
O4 O-2 0.824 0.938 0.763 1 0.0
O3 O-2 -0.247 0.966 0.041 1 0.0
Nb2 Nb+5 0.5317 0.0014 0.8149 1 0.0
O6 O-2 0.242 0.899 0.135 1 0.0
Cs1 Cs+1 0.5955 0.7425 0.7032 1 0.0
O5 O-2 0.946 0.79 0.956 1 0.0
O1 O-2 0.333 0.892 0.83 1 0.0
